data_4100884
loop_
_publ_author_name
'Fairchild, Robert M.'
'Holman, K. Travis'

_publ_section_title
;
 Selective anion encapsulation by a metalated cryptophane with a
 pi-acidic interior.
;
_journal_issue 47
_journal_name_full 'Journal of the American Chemical Society'
_journal_page_first 16364
_journal_page_last 16365
_journal_paper_doi 10.1021/ja055560i
_journal_volume 127
_journal_year 2005
_chemical_formula_sum 'C71 H99.5 F9 N1.5 O20 Ru3 S3'
_chemical_formula_weight 1864.41
_chemical_name_systematic
; 
 ? 
;
_space_group_IT_number 14
_symmetry_cell_setting monoclinic
_symmetry_space_group_name_Hall '-P 2ybc'
_symmetry_space_group_name_H-M 'P 1 21/c 1'
_atom_sites_solution_hydrogens geom
_atom_sites_solution_primary direct
_atom_sites_solution_secondary difmap
_audit_creation_method SHELXL-97
_cell_angle_alpha 90.00
_cell_angle_beta 105.040(3)
_cell_angle_gamma 90.00
_cell_formula_units_Z 4
_cell_length_a 16.672(3)
_cell_length_b 31.875(6)
_cell_length_c 16.470(3)
_cell_measurement_reflns_used 981
_cell_measurement_temperature 188(2)
_cell_measurement_theta_max 27.19
_cell_measurement_theta_min 2.86
_cell_volume 8453(3)
_computing_cell_refinement 'SAINT, Bruker'
_computing_data_collection 'SMART, Bruker'
_computing_data_reduction 'SAINT, Bruker'
_computing_molecular_graphics 'X-SEED, L.Barbour (1999); http://x-seed.net/'
_computing_structure_refinement 'SHELXL-97 (Sheldrick, 1997)'
_computing_structure_solution 'SHELXS-97 (Sheldrick, 1990)'
_diffrn_ambient_temperature 188(2)
_diffrn_measured_fraction_theta_full 0.999
_diffrn_measured_fraction_theta_max 0.999
_diffrn_measurement_device_type 'SMART 1000 platform CCD, Bruker'
_diffrn_measurement_method 'omega scans'
_diffrn_radiation_monochromator graphite
_diffrn_radiation_source 'fine-focus sealed tube'
_diffrn_radiation_type MoK\a
_diffrn_radiation_wavelength 0.71073
_diffrn_reflns_av_R_equivalents 0.0400
_diffrn_reflns_av_sigmaI/netI 0.0372
_diffrn_reflns_limit_h_max 19
_diffrn_reflns_limit_h_min -19
_diffrn_reflns_limit_k_max 37
_diffrn_reflns_limit_k_min -37
_diffrn_reflns_limit_l_max 19
_diffrn_reflns_limit_l_min -19
_diffrn_reflns_number 60789
_diffrn_reflns_theta_full 25.00
_diffrn_reflns_theta_max 25.00
_diffrn_reflns_theta_min 1.28
_exptl_absorpt_coefficient_mu 0.688
_exptl_absorpt_correction_T_max 0.7948
_exptl_absorpt_correction_T_min 0.7680
_exptl_absorpt_correction_type multi-scan
_exptl_absorpt_process_details 'SADABS, G. Sheldrick (1990)'
_exptl_crystal_colour colorless
_exptl_crystal_density_diffrn 1.465
_exptl_crystal_density_method 'not measured'
_exptl_crystal_description prism
_exptl_crystal_F_000 3828
_exptl_crystal_size_max 0.20
_exptl_crystal_size_mid 0.15
_exptl_crystal_size_min 0.10
_refine_diff_density_max 1.476
_refine_diff_density_min -1.201
_refine_diff_density_rms 0.154
_refine_ls_extinction_method none
_refine_ls_goodness_of_fit_ref 1.050
_refine_ls_hydrogen_treatment mixed
_refine_ls_matrix_type full
_refine_ls_number_parameters 980
_refine_ls_number_reflns 14873
_refine_ls_number_restraints 136
_refine_ls_restrained_S_all 4.190
_refine_ls_R_factor_all 0.1032
_refine_ls_R_factor_gt 0.0778
_refine_ls_shift/su_max 1.309
_refine_ls_shift/su_mean 0.001
_refine_ls_structure_factor_coef Fsqd
_refine_ls_weighting_details 'calc w=1/[\s^2^(Fo^2^)+(0.1157P)^2^+59.0694P] where P=(Fo^2^+2Fc^2^)/3'
_refine_ls_weighting_scheme calc
_refine_ls_wR_factor_gt 0.2145
_refine_ls_wR_factor_ref 0.2286
_reflns_number_gt 11353
_reflns_number_total 14873
_reflns_threshold_expression >2sigma(I)
_cod_data_source_file ja055560isi20050815_120220.cif
_cod_data_source_block c:\travis\xray\crypto~1\04137\04137
_cod_original_sg_symbol_H-M P2(1)/c
_cod_original_formula_sum 'C71 H99.50 F9 N1.50 O20 Ru3 S3'
_cod_database_code 4100884

loop_
_symmetry_equiv_pos_as_xyz
'x, y, z'
'-x, y+1/2, -z+1/2'
'-x, -y, -z'
'x, -y-1/2, z-1/2'

loop_
_atom_site_label
_atom_site_type_symbol
_atom_site_fract_x
_atom_site_fract_y
_atom_site_fract_z
_atom_site_U_iso_or_equiv
_atom_site_adp_type
_atom_site_occupancy
_atom_site_symmetry_multiplicity
_atom_site_calc_flag
_atom_site_refinement_flags
_atom_site_disorder_assembly
_atom_site_disorder_group
Ru1 Ru 0.49508(17) 0.09122(7) 0.82466(14) 0.0362(7) Uani 1 1 d . . .
Ru2 Ru 0.70201(14) 0.15624(7) 0.54888(14) 0.0307(7) Uani 1 1 d . B .
Ru3 Ru 0.28327(14) 0.15196(7) 0.43903(14) 0.0308(7) Uani 1 1 d . B .
O1A O 0.4186(14) -0.0060(6) 0.7786(14) 0.043(5) Uani 1 1 d . . .
O2A O 0.5799(14) -0.0044(7) 0.8202(16) 0.050(6) Uani 1 1 d . . .
C1A C 0.4518(18) 0.0987(8) 0.6871(16) 0.030(6) Uani 1 1 d . A .
C2A C 0.4100(18) 0.0633(8) 0.7127(17) 0.033(6) Uani 1 1 d . A .
H2A H 0.3511 0.0633 0.7003 0.039 Uiso 1 1 calc R . .
C3A C 0.4544(18) 0.0289(8) 0.7556(18) 0.033(6) Uani 1 1 d . A .
C4A C 0.5417(19) 0.0298(9) 0.7783(17) 0.034(6) Uani 1 1 d . A .
C5A C 0.5832(19) 0.0651(9) 0.7575(18) 0.036(6) Uani 1 1 d . A .
H5A H 0.6421 0.0663 0.7758 0.043 Uiso 1 1 calc R . .
C6A C 0.5391(17) 0.0990(8) 0.7099(16) 0.028(6) Uani 1 1 d . A .
C7A C 0.5896(18) 0.1348(9) 0.6871(17) 0.032(6) Uani 1 1 d . . .
H7A1 H 0.5563 0.1609 0.6786 0.038 Uiso 1 1 calc R B .
H7A2 H 0.6401 0.1396 0.7334 0.038 Uiso 1 1 calc R . .
C8A C 0.330(3) -0.0099(14) 0.747(4) 0.10(2) Uani 1 1 d . A 1
H8A1 H 0.3103 0.0027 0.6905 0.119 Uiso 1 1 calc R A 1
H8A2 H 0.3007 0.0031 0.7856 0.119 Uiso 1 1 calc R A 1
C9A C 0.320(4) -0.0613(18) 0.744(4) 0.038(14) Uani 0.50 1 d P . .
H9A1 H 0.3439 -0.0706 0.8028 0.046 Uiso 0.50 1 calc PR A 1
H9A2 H 0.2593 -0.0662 0.7328 0.046 Uiso 0.50 1 calc PR A 1
C10A C 0.669(3) -0.0056(18) 0.837(5) 0.14(3) Uani 1 1 d . . 1
H10A H 0.6956 0.0068 0.8927 0.163 Uiso 1 1 calc R . 1
H10B H 0.6884 0.0090 0.7931 0.163 Uiso 1 1 calc R . 1
C11A C 0.471(2) 0.0898(11) 0.947(3) 0.06(2) Uani 0.50 1 d PGU B 2
C12A C 0.558(2) 0.0942(11) 0.959(3) 0.040(14) Uani 0.50 1 d PGU B 2
C13A C 0.5733(18) 0.1324(11) 0.921(2) 0.025(11) Uani 0.50 1 d PGU B 2
C14A C 0.495(2) 0.1516(9) 0.885(2) 0.007(9) Uani 0.50 1 d PGU B 2
C15A C 0.4323(17) 0.1253(12) 0.901(3) 0.033(14) Uani 0.50 1 d PGU B 2
C16A C 0.418(4) 0.0539(17) 0.972(5) 0.10(3) Uani 0.50 1 d PGU B 2
H16A H 0.3747 0.0661 0.9942 0.147 Uiso 0.50 1 calc PR B 2
H16B H 0.4543 0.0360 1.0144 0.147 Uiso 0.50 1 calc PR B 2
H16C H 0.3930 0.0370 0.9218 0.147 Uiso 0.50 1 calc PR B 2
C17A C 0.633(6) 0.067(3) 1.011(5) 0.07(3) Uani 0.50 1 d P B 2
H17A H 0.6807 0.0704 0.9874 0.112 Uiso 0.50 1 calc PR B 2
H17B H 0.6164 0.0372 1.0071 0.112 Uiso 0.50 1 calc PR B 2
H17C H 0.6476 0.0757 1.0697 0.112 Uiso 0.50 1 calc PR B 2
C18A C 0.655(5) 0.153(3) 0.916(7) 0.07(3) Uani 0.50 1 d P B 2
H18A H 0.6765 0.1708 0.9657 0.103 Uiso 0.50 1 calc PR B 2
H18B H 0.6447 0.1707 0.8653 0.103 Uiso 0.50 1 calc PR B 2
H18C H 0.6958 0.1315 0.9131 0.103 Uiso 0.50 1 calc PR B 2
C19A C 0.505(7) 0.196(4) 0.846(9) 0.04(3) Uani 0.50 1 d P B 2
H19A H 0.4673 0.1972 0.7895 0.062 Uiso 0.50 1 calc PR B 2
H19B H 0.5622 0.1993 0.8431 0.062 Uiso 0.50 1 calc PR B 2
H19C H 0.4906 0.2176 0.8815 0.062 Uiso 0.50 1 calc PR B 2
C20A C 0.341(5) 0.130(3) 0.885(7) 0.07(3) Uani 0.50 1 d P B 2
H20A H 0.3286 0.1472 0.9304 0.102 Uiso 0.50 1 calc PR B 2
H20B H 0.3147 0.1027 0.8839 0.102 Uiso 0.50 1 calc PR B 2
H20C H 0.3186 0.1445 0.8313 0.102 Uiso 0.50 1 calc PR B 2
C21A C 0.4127(6) 0.0909(3) 0.9268(4) 0.08(2) Uani 0.50 1 d PGU B 1
C22A C 0.4997(6) 0.0889(3) 0.9629(4) 0.036(15) Uani 0.50 1 d PGU B 1
C23A C 0.5364(6) 0.1248(3) 0.9364(3) 0.07(2) Uani 0.50 1 d PGU B 1
C24A C 0.4720(5) 0.1491(3) 0.8840(3) 0.08(3) Uani 0.50 1 d PGU B 1
C25A C 0.3955(5) 0.1281(3) 0.8781(4) 0.07(2) Uani 0.50 1 d PGU B 1
C26A C 0.3530(6) 0.0659(3) 0.9332(5) 0.08(2) Uani 0.50 1 d PGU B 1
H26A H 0.3138 0.0624 0.8778 0.116 Uiso 0.50 1 calc PR B 1
H26B H 0.3239 0.0779 0.9724 0.116 Uiso 0.50 1 calc PR B 1
H26C H 0.3762 0.0385 0.9541 0.116 Uiso 0.50 1 calc PR B 1
C27A C 0.554(8) 0.055(3) 1.020(7) 0.09(3) Uani 0.50 1 d PU B 1
H27A H 0.6088 0.0666 1.0471 0.139 Uiso 0.50 1 calc PR B 1
H27B H 0.5612 0.0307 0.9852 0.139 Uiso 0.50 1 calc PR B 1
H27C H 0.5270 0.0456 1.0627 0.139 Uiso 0.50 1 calc PR B 1
C28A C 0.640(7) 0.135(3) 0.964(8) 0.09(3) Uani 0.50 1 d P B 1
H28A H 0.6546 0.1508 0.9195 0.130 Uiso 0.50 1 calc PR B 1
H28B H 0.6705 0.1083 0.9729 0.130 Uiso 0.50 1 calc PR B 1
H28C H 0.6538 0.1512 1.0164 0.130 Uiso 0.50 1 calc PR B 1
C29A C 0.472(7) 0.190(4) 0.840(10) 0.04(3) Uani 0.50 1 d P B 1
H29A H 0.5009 0.2110 0.8809 0.067 Uiso 0.50 1 calc PR B 1
H29B H 0.4152 0.1989 0.8152 0.067 Uiso 0.50 1 calc PR B 1
H29C H 0.5016 0.1867 0.7962 0.067 Uiso 0.50 1 calc PR B 1
C30A C 0.331(6) 0.151(4) 0.834(7) 0.07(3) Uani 0.50 1 d P B 1
H30A H 0.3484 0.1682 0.7931 0.111 Uiso 0.50 1 calc PR B 1
H30B H 0.3095 0.1684 0.8722 0.111 Uiso 0.50 1 calc PR B 1
H30C H 0.2867 0.1315 0.8041 0.111 Uiso 0.50 1 calc PR B 1
O1B O 0.7767(13) 0.0599(6) 0.5471(13) 0.043(5) Uani 1 1 d . . .
O2B O 0.6956(5) 0.0843(3) 0.3978(5) 0.044(5) Uani 1 1 d G B .
C1B C 0.6136(3) 0.12370(18) 0.6075(4) 0.032(6) Uani 1 1 d G B .
C2B C 0.6850(4) 0.0975(2) 0.6149(5) 0.033(6) Uani 1 1 d G . .
H2B H 0.7160 0.0887 0.6691 0.039 Uiso 1 1 calc R B .
C3B C 0.7102(17) 0.0846(8) 0.5438(18) 0.032(6) Uani 1 1 d . B .
C4B C 0.6667(18) 0.0987(9) 0.4626(17) 0.035(6) Uani 1 1 d . . .
C5B C 0.5990(4) 0.1259(2) 0.4547(4) 0.033(6) Uani 1 1 d G B .
H5B H 0.5718 0.1364 0.4006 0.039 Uiso 1 1 calc R . .
C6B C 0.5693(17) 0.1384(8) 0.5258(17) 0.030(6) Uani 1 1 d . . .
C7B C 0.4920(17) 0.1652(9) 0.5097(17) 0.032(6) Uani 1 1 d . B .
H7B1 H 0.4912 0.1853 0.4636 0.038 Uiso 1 1 calc R . .
H7B2 H 0.4915 0.1814 0.5608 0.038 Uiso 1 1 calc R . .
C8B C 0.821(3) 0.0433(15) 0.628(2) 0.076(14) Uani 1 1 d . C 1
H8B1 H 0.7820 0.0343 0.6607 0.091 Uiso 1 1 calc R C 1
H8B2 H 0.8602 0.0641 0.6604 0.091 Uiso 1 1 calc R C 1
C9B C 0.867(4) 0.0058(19) 0.603(5) 0.045(16) Uani 0.50 1 d P . .
H9B1 H 0.9004 -0.0060 0.6564 0.054 Uiso 0.50 1 calc PR C 1
H9B2 H 0.9064 0.0178 0.5739 0.054 Uiso 0.50 1 calc PR C 1
C10B C 0.648(3) 0.0955(18) 0.314(2) 0.080(15) Uani 1 1 d . . .
H10C H 0.6600 0.1246 0.2998 0.096 Uiso 1 1 calc R B .
H10D H 0.5874 0.0927 0.3084 0.096 Uiso 1 1 calc R . .
C11B C 0.821(2) 0.1831(13) 0.616(3) 0.067(12) Uani 1 1 d . . .
C12B C 0.813(2) 0.1848(12) 0.526(3) 0.066(12) Uani 1 1 d . B .
C13B C 0.7411(4) 0.2110(2) 0.4905(5) 0.048(8) Uani 1 1 d G . .
C14B C 0.7096(4) 0.2242(2) 0.5565(5) 0.054(9) Uani 1 1 d G B .
C15B C 0.7566(4) 0.2080(2) 0.6325(5) 0.061(10) Uani 1 1 d G B .
C16B C 0.8914(3) 0.1586(3) 0.6749(6) 0.13(3) Uani 1 1 d G B .
H1 H 0.9372 0.1777 0.6998 0.201 Uiso 1 1 calc R . .
H2 H 0.9112 0.1367 0.6431 0.201 Uiso 1 1 calc R . .
H3 H 0.8709 0.1457 0.7196 0.201 Uiso 1 1 calc R . .
C17B C 0.865(3) 0.1647(17) 0.477(5) 0.12(2) Uani 1 1 d . . .
H4 H 0.8324 0.1591 0.4200 0.177 Uiso 1 1 calc R B .
H5 H 0.8874 0.1382 0.5046 0.177 Uiso 1 1 calc R . .
H6 H 0.9117 0.1834 0.4758 0.177 Uiso 1 1 calc R . .
C18B C 0.7079(5) 0.2241(3) 0.3985(5) 0.084(14) Uani 1 1 d G B .
H7 H 0.6472 0.2260 0.3847 0.127 Uiso 1 1 calc R . .
H8 H 0.7242 0.2032 0.3622 0.127 Uiso 1 1 calc R . .
H9 H 0.7311 0.2515 0.3898 0.127 Uiso 1 1 calc R . .
C19B C 0.636(3) 0.2535(13) 0.552(4) 0.089(16) Uani 1 1 d . . .
H10 H 0.6567 0.2824 0.5629 0.134 Uiso 1 1 calc R B .
H11 H 0.6075 0.2452 0.5942 0.134 Uiso 1 1 calc R . .
H12 H 0.5980 0.2519 0.4958 0.134 Uiso 1 1 calc R . .
C20B C 0.748(4) 0.2144(17) 0.720(3) 0.11(2) Uani 1 1 d . . .
H13 H 0.7871 0.2361 0.7478 0.161 Uiso 1 1 calc R B .
H14 H 0.7604 0.1880 0.7512 0.161 Uiso 1 1 calc R . .
H15 H 0.6912 0.2232 0.7173 0.161 Uiso 1 1 calc R . .
O1C O 0.2963(14) 0.0814(7) 0.2927(13) 0.047(5) Uani 1 1 d . B .
O2C O 0.2178(14) 0.0534(7) 0.3978(15) 0.050(6) Uani 1 1 d . . .
C1C C 0.4166(4) 0.13705(18) 0.4860(3) 0.030(6) Uani 1 1 d G . .
C2C C 0.3890(4) 0.1246(2) 0.3987(3) 0.033(6) Uani 1 1 d G B .
H2C H 0.4146 0.1363 0.3586 0.040 Uiso 1 1 calc R . .
C3C C 0.3247(19) 0.0953(9) 0.3733(19) 0.037(7) Uani 1 1 d . . .
C4C C 0.2812(18) 0.0801(8) 0.4305(18) 0.033(6) Uani 1 1 d . B .
C5C C 0.3061(18) 0.0938(8) 0.5151(18) 0.034(6) Uani 1 1 d . . .
H5C H 0.2759 0.0843 0.5532 0.041 Uiso 1 1 calc R B .
C6C C 0.3750(3) 0.12137(17) 0.5452(4) 0.029(6) Uani 1 1 d G B .
C7C C 0.3962(4) 0.13312(17) 0.6357(4) 0.034(6) Uani 1 1 d G . .
H7C1 H 0.3448 0.1361 0.6547 0.040 Uiso 1 1 calc R B .
H7C2 H 0.4258 0.1603 0.6440 0.040 Uiso 1 1 calc R . .
C8C C 0.344(3) 0.0928(15) 0.235(2) 0.068(12) Uani 1 1 d . . .
H8C1 H 0.4043 0.0909 0.2610 0.082 Uiso 1 1 calc R B .
H8C2 H 0.3301 0.1215 0.2123 0.082 Uiso 1 1 calc R . .
C9C C 0.314(4) 0.0585(18) 0.164(3) 0.037(13) Uani 0.50 1 d P . .
H9C1 H 0.3331 0.0693 0.1159 0.044 Uiso 0.50 1 calc PR . .
H9C2 H 0.2530 0.0611 0.1475 0.044 Uiso 0.50 1 calc PR . .
C10C C 0.175(3) 0.0354(16) 0.455(3) 0.081(14) Uani 1 1 d . . .
H10E H 0.1326 0.0545 0.4660 0.097 Uiso 1 1 calc R . .
H10F H 0.2141 0.0269 0.5086 0.097 Uiso 1 1 calc R . .
C11C C 0.1701(4) 0.1770(3) 0.3580(4) 0.066(11) Uani 1 1 d G . .
C12C C 0.1632(4) 0.1762(3) 0.4446(5) 0.062(11) Uani 1 1 d G B .
C13C C 0.2272(4) 0.2039(2) 0.4928(4) 0.053(9) Uani 1 1 d G . .
C14C C 0.2724(4) 0.2207(2) 0.4415(4) 0.047(8) Uani 1 1 d G B .
C15C C 0.2376(4) 0.2055(3) 0.3564(4) 0.052(9) Uani 1 1 d G B .
C16C C 0.1159(4) 0.1567(3) 0.2830(5) 0.11(2) Uani 1 1 d G B .
H16D H 0.0717 0.1762 0.2555 0.169 Uiso 1 1 calc R . .
H16E H 0.0913 0.1314 0.3000 0.169 Uiso 1 1 calc R . .
H16F H 0.1488 0.1492 0.2438 0.169 Uiso 1 1 calc R . .
C17C C 0.0940(3) 0.1536(3) 0.4691(6) 0.12(3) Uani 1 1 d G . .
H17D H 0.1106 0.1475 0.5295 0.187 Uiso 1 1 calc R B .
H17E H 0.0822 0.1272 0.4376 0.187 Uiso 1 1 calc R . .
H17F H 0.0442 0.1712 0.4562 0.187 Uiso 1 1 calc R . .
C19C C 0.343(3) 0.2509(12) 0.471(3) 0.079(13) Uani 1 1 d . . .
H19D H 0.3209 0.2795 0.4689 0.119 Uiso 1 1 calc R B .
H19E H 0.3802 0.2489 0.4337 0.119 Uiso 1 1 calc R . .
H19F H 0.3733 0.2439 0.5284 0.119 Uiso 1 1 calc R . .
C20C C 0.268(4) 0.2199(16) 0.284(3) 0.096(17) Uani 1 1 d . . .
H20D H 0.2507 0.1997 0.2374 0.144 Uiso 1 1 calc R B .
H20E H 0.3285 0.2219 0.3003 0.144 Uiso 1 1 calc R . .
H20F H 0.2441 0.2474 0.2650 0.144 Uiso 1 1 calc R . .
C21C C 0.237(3) 0.2116(16) 0.585(3) 0.089(15) Uani 1 1 d . B .
H21A H 0.2938 0.2209 0.6111 0.133 Uiso 1 1 calc R . .
H21B H 0.2259 0.1855 0.6117 0.133 Uiso 1 1 calc R . .
H21C H 0.1976 0.2332 0.5919 0.133 Uiso 1 1 calc R . .
S1D S 0.491(4) 0.0032(14) 0.552(3) 0.111(14) Uani 0.44 1 d PU . 1
C1D C 0.4726(5) -0.00874(19) 0.4375(6) 0.050(19) Uani 0.67 1 d PG B 2
O1D O 0.4083(5) -0.00090(17) 0.5400(6) 0.13(4) Uani 0.50 1 d PG B 1
O2D O 0.5400(5) -0.02306(17) 0.6003(6) 0.16(5) Uani 0.50 1 d PG B 1
O3D O 0.5051(4) 0.04587(16) 0.5778(5) 0.071(19) Uani 0.50 1 d PG B 1
F2D F 0.5127(6) -0.05399(18) 0.4651(7) 0.10(2) Uani 0.50 1 d PG B 2
F3D F 0.5193(5) 0.0272(2) 0.4035(5) 0.12(2) Uani 0.50 1 d PGU B 2
F1D F 0.4006(5) -0.0017(2) 0.4186(6) 0.13(3) Uani 0.50 1 d PG B 2
S1E S 0.8513(5) 0.0825(3) 0.8805(5) 0.120(13) Uani 0.50 1 d PGD B 1
F1E F 0.8456(5) 0.1547(3) 0.9177(5) 0.13(5) Uiso 0.25 1 d PGD B 1
F2E F 0.9587(4) 0.1318(4) 0.8742(6) 0.09(3) Uiso 0.25 1 d PGD B 1
F3E F 0.9633(5) 0.1118(4) 0.9967(6) 0.09(4) Uiso 0.25 1 d PGD B 1
O1E O 0.7844(4) 0.0951(3) 0.8082(5) 0.115(14) Uani 1 1 d GD B 1
O2E O 0.8999(5) 0.0431(3) 0.8711(6) 0.12(5) Uiso 0.30 1 d PGD B 1
O3E O 0.8033(5) 0.0699(3) 0.9497(5) 0.12(3) Uani 0.50 1 d PGD B 1
O4E O 0.9291(4) 0.0789(3) 0.8201(6) 0.14(9) Uiso 0.20 1 d PG . .
N1E N 0.8326(5) 0.0701(3) 0.8753(6) 0.005(14) Uiso 0.25 1 d PG B 2
C1E C 0.9119(5) 0.1084(4) 0.9201(6) 0.08(2) Uiso 0.50 1 d PGD B 1
S1F S 0.1330(4) 0.0652(3) 0.6642(6) 0.083(5) Uani 0.70 1 d PGD B 1
S2F S 0.1208(4) 0.0894(3) 0.6587(6) 0.13(5) Uiso 0.15 1 d PG B 2
F1F F 0.1465(5) 0.0964(3) 0.8171(6) 0.14(2) Uiso 0.60 1 d PGD B 1
F3F F 0.0179(5) 0.0836(4) 0.7430(7) 0.105(15) Uiso 0.60 1 d PGD B 1
F4F F 0.0433(5) 0.1143(3) 0.7721(7) 0.10(4) Uiso 0.20 1 d PG B 2
O1F O 0.1434(5) 0.0273(3) 0.7121(7) 0.14(3) Uani 0.70 1 d PGD B 1
O2F O 0.2085(4) 0.0860(2) 0.6623(5) 0.072(12) Uani 0.70 1 d PGD B 1
O3F O 0.0610(4) 0.0700(3) 0.5953(7) 0.11(2) Uani 0.70 1 d PGD B 1
O4F O 0.0690(4) 0.0523(3) 0.5884(7) 2(4) Uiso 0.25 1 d PG B 2
C1F C 0.0946(5) 0.0941(3) 0.7409(7) 0.10(3) Uiso 0.60 1 d PGD B 1
F2F F 0.0736(4) 0.1439(3) 0.6723(6) 0.13(5) Uiso 0.25 1 d PGD B 2
S1G S 0.4755(5) 0.29349(18) 0.7112(4) 0.049(5) Uani 0.55 1 d PGD B 2
S2G S 0.5062(5) 0.29391(18) 0.7218(4) 0.057(7) Uani 0.45 1 d PGD B 1
F1G F 0.4939(7) 0.36869(17) 0.6524(6) 0.066(12) Uani 0.55 1 d PGD B 2
F2G F 0.5896(6) 0.33385(18) 0.6653(5) 0.10(2) Uani 0.55 1 d PGD B 2
F3G F 0.4773(5) 0.31547(16) 0.5597(5) 0.065(15) Uani 0.55 1 d PGD B 2
F4G F 0.3944(6) 0.33437(17) 0.6166(5) 0.08(2) Uani 0.35 1 d PGD B 1
F5G F 0.5429(6) 0.35336(17) 0.6503(6) 0.17(8) Uani 0.30 1 d PGDU B 1
F6G F 0.5010(6) 0.31631(16) 0.5651(5) 0.056(16) Uani 0.45 1 d PGD B 1
F7G F 0.4429(6) 0.36141(16) 0.6267(6) 0.07(3) Uani 0.25 1 d PGU B 3
F8G F 0.0928(5) 0.1332(3) 0.7120(6) 0.17(3) Uiso 0.60 1 d PG B 1
O1G O 0.5074(5) 0.25451(17) 0.6901(4) 0.12(5) Uani 0.50 1 d PGD B 2
O2G O 0.3884(5) 0.29810(18) 0.6738(5) 0.07(3) Uani 0.30 1 d PGD B 2
O3G O 0.5056(6) 0.3145(2) 0.7903(5) 0.065(18) Uani 0.55 1 d PGD B 2
O4G O 0.4611(5) 0.25720(17) 0.6865(4) 0.11(6) Uani 0.35 1 d PGD B 1
O5G O 0.5930(5) 0.29828(19) 0.7281(5) 0.08(4) Uani 0.25 1 d PGD B 1
O6G O 0.4810(6) 0.3203(2) 0.7813(5) 0.07(2) Uani 0.45 1 d PGD B 1
O7G O 0.4062(5) 0.27273(18) 0.6893(4) 0.11(7) Uani 0.30 1 d PG B 3
O8G O 0.5563(5) 0.26546(19) 0.7290(4) 0.14(9) Uani 0.30 1 d PG B 3
C1G C 0.5078(6) 0.32856(17) 0.6384(5) 0.09(3) Uani 0.55 1 d PGD B 2
C2G C 0.4760(6) 0.32883(16) 0.6317(5) 0.05(2) Uani 0.45 1 d PGD B 1
O2S O 0.7779(7) -0.0271(4) 1.0453(7) 0.24(7) Uiso 0.50 1 d PG . .
O3S O 0.8287(7) 0.0223(4) 1.0951(6) 0.21(6) Uiso 0.50 1 d PG . .
N1S N 0.8515(7) -0.0232(4) 1.0651(7) 0.17(5) Uiso 0.50 1 d PG . .
C4S C 0.7613(7) 0.0297(4) 1.0930(5) 0.18(7) Uiso 0.50 1 d PG . .
C5S C 0.9152(7) -0.0137(4) 1.0441(7) 0.28(13) Uiso 0.50 1 d PG . .
C6S C 0.8487(7) -0.0665(3) 0.9220(8) 0.26(19) Uiso 0.30 1 d PG . .
C7S C 0.8908(6) -0.0411(3) 0.8280(8) 0.09(5) Uiso 0.30 1 d PG . .
O1SA O 0.8586(6) 0.0841(4) 0.2865(7) 0.18(4) Uani 0.50 1 d PGU . .
O2SA O 0.9788(6) 0.0621(4) 0.3159(8) 0.13(3) Uani 0.50 1 d PG . .
N1SA N 0.9167(6) 0.0672(4) 0.3288(8) 0.08(3) Uani 0.50 1 d PG . .
C1SA C 0.9122(5) 0.0535(3) 0.4182(8) 0.07(2) Uani 0.50 1 d PG . .
H1S1 H 0.9104 0.0228 0.4210 0.098 Uiso 0.50 1 calc PR . .
H1S2 H 0.8621 0.0653 0.4300 0.098 Uiso 0.50 1 calc PR . .
H1S3 H 0.9614 0.0638 0.4600 0.098 Uiso 0.50 1 calc PR . .
O1SB O 0.0843(5) 0.2994(3) 0.4557(6) 0.09(2) Uani 0.50 1 d PG . .
C1SB C 0.0505(5) 0.2761(3) 0.3621(6) 0.09(3) Uani 0.50 1 d PG . .
H1S4 H 0.0372 0.2972 0.3164 0.106 Uiso 0.50 1 calc PR . .
H1S5 H 0.0928 0.2566 0.3515 0.106 Uiso 0.50 1 calc PR . .
C2SB C -0.013(6) 0.257(3) 0.367(7) 0.09(3) Uani 0.50 1 d P . .
H2S1 H 0.0018 0.2282 0.3876 0.141 Uiso 0.50 1 calc PR . .
H2S2 H -0.0523 0.2552 0.3108 0.141 Uiso 0.50 1 calc PR . .
H2S3 H -0.0397 0.2714 0.4052 0.141 Uiso 0.50 1 calc PR . .
C3SB C 0.147(5) 0.328(3) 0.464(7) 0.08(3) Uani 0.50 1 d P . .
H3S1 H 0.1910 0.3139 0.4448 0.094 Uiso 0.50 1 calc PR . .
H3S2 H 0.1245 0.3505 0.4231 0.094 Uiso 0.50 1 calc PR . .
C4SB C 0.183(7) 0.347(4) 0.533(6) 0.10(3) Uani 0.50 1 d P . .
H4S1 H 0.1800 0.3770 0.5243 0.144 Uiso 0.50 1 calc PR . .
H4S2 H 0.2408 0.3377 0.5511 0.144 Uiso 0.50 1 calc PR . .
H4S3 H 0.1546 0.3393 0.5767 0.144 Uiso 0.50 1 calc PR . .
O1SC O -0.0900(6) 0.2937(4) 0.6718(9) 0.11(2) Uiso 0.50 1 d PG . .
C1SC C -0.0643(5) 0.2760(4) 0.5898(8) 0.17(7) Uiso 0.50 1 d PG B 1
H1S6 H -0.1079 0.2568 0.5580 0.208 Uiso 0.50 1 calc PR B 1
H1S7 H -0.0588 0.2995 0.5525 0.208 Uiso 0.50 1 calc PR B 1
C2SC C 0.011(5) 0.255(3) 0.616(6) 0.08(2) Uiso 0.50 1 d P . .
H2S4 H 0.0329 0.2581 0.6764 0.114 Uiso 0.50 1 calc PR B 1
H2S5 H 0.0500 0.2662 0.5865 0.114 Uiso 0.50 1 calc PR B 1
H2S6 H 0.0016 0.2249 0.6020 0.114 Uiso 0.50 1 calc PR B 1
C3SC C -0.144(8) 0.328(4) 0.649(8) 0.11(4) Uiso 0.50 1 d P B 2
H3S3 H -0.1124 0.3529 0.6401 0.135 Uiso 0.50 1 calc PR B 2
H3S4 H -0.1856 0.3215 0.5950 0.135 Uiso 0.50 1 calc PR B 2
C4SC C -0.178(7) 0.334(3) 0.702(7) 0.09(3) Uiso 0.50 1 d P . .
H4S4 H -0.2378 0.3312 0.6794 0.136 Uiso 0.50 1 calc PR B 2
H4S5 H -0.1645 0.3624 0.7246 0.136 Uiso 0.50 1 calc PR B 2
H4S6 H -0.1584 0.3135 0.7476 0.136 Uiso 0.50 1 calc PR B 2
S3 S 0.157(7) 0.089(4) 0.708(8) 0.10(3) Uiso 0.15 1 d P D 3
O4 O 0.820(12) 0.124(6) 0.874(13) 0.13(6) Uiso 0.25 1 d P B 2
F9 F 0.147(15) 0.134(8) 0.782(15) 0.16(8) Uiso 0.20 1 d P E 2
N3 N 0.891(13) 0.139(7) 0.936(13) 0.11(6) Uiso 0.25 1 d P F 3
F4E F 0.971(10) 0.093(6) 0.992(10) 0.11(5) Uiso 0.20 1 d P B 1

loop_
_atom_site_aniso_label
_atom_site_aniso_U_11
_atom_site_aniso_U_22
_atom_site_aniso_U_33
_atom_site_aniso_U_23
_atom_site_aniso_U_13
_atom_site_aniso_U_12
Ru1 0.0589(16) 0.0243(12) 0.0277(13) 0.0015(9) 0.0154(11) -0.0010(10)
Ru2 0.0334(13) 0.0288(12) 0.0292(12) 0.0014(9) 0.0066(9) -0.0030(9)
Ru3 0.0319(13) 0.0294(12) 0.0313(13) 0.0037(9) 0.0086(9) 0.0015(9)
O1A 0.049(13) 0.029(11) 0.051(13) 0.010(9) 0.010(10) -0.004(9)
O2A 0.046(13) 0.043(13) 0.060(15) 0.023(11) 0.012(11) 0.008(10)
C1A 0.041(16) 0.027(14) 0.024(13) -0.003(11) 0.012(12) 0.000(11)
C2A 0.040(16) 0.029(14) 0.030(15) 0.000(11) 0.011(12) 0.000(12)
C3A 0.044(17) 0.025(14) 0.033(15) -0.006(11) 0.015(13) -0.004(12)
C4A 0.049(17) 0.027(14) 0.027(14) 0.003(11) 0.009(13) 0.005(12)
C5A 0.038(16) 0.035(15) 0.031(15) 0.004(12) 0.003(12) 0.000(12)
C6A 0.034(14) 0.028(14) 0.021(13) -0.002(10) 0.007(11) 0.002(11)
C7A 0.037(15) 0.032(14) 0.026(14) 0.000(11) 0.008(12) -0.002(12)
C8A 0.05(2) 0.08(3) 0.16(5) 0.08(3) 0.00(3) -0.01(2)
C9A 0.05(4) 0.04(3) 0.03(3) -0.01(2) 0.02(3) 0.00(3)
C10A 0.04(2) 0.13(5) 0.22(7) 0.14(5) 0.01(3) 0.01(3)
C11A 0.06(2) 0.06(2) 0.06(2) 0.000(8) 0.016(10) 0.000(8)
C12A 0.042(15) 0.040(16) 0.039(16) 0.000(8) 0.009(8) 0.002(8)
C13A 0.024(13) 0.024(13) 0.024(13) -0.003(8) 0.004(8) 0.002(8)
C14A 0.008(10) 0.006(11) 0.007(11) 0.001(7) 0.003(7) -0.002(7)
C15A 0.032(15) 0.034(15) 0.034(15) -0.002(8) 0.010(8) -0.002(8)
C16A 0.10(3) 0.10(3) 0.10(3) 0.001(8) 0.027(11) -0.001(8)
C17A 0.09(6) 0.08(6) 0.04(4) 0.01(4) -0.02(4) 0.03(5)
C18A 0.05(4) 0.05(5) 0.10(8) -0.05(5) 0.01(5) 0.00(4)
C19A 0.07(8) 0.01(4) 0.05(4) -0.01(3) 0.03(7) -0.02(5)
C20A 0.05(5) 0.07(6) 0.11(8) -0.01(5) 0.06(5) 0.01(4)
C21A 0.09(5) 0.08(4) 0.06(4) -0.01(4) 0.01(4) 0.02(4)
C22A 0.07(4) 0.02(2) 0.01(2) 0.002(19) 0.00(3) 0.01(2)
C23A 0.09(5) 0.07(4) 0.05(4) -0.01(3) 0.02(4) -0.01(4)
C24A 0.10(6) 0.07(5) 0.07(5) 0.00(4) 0.02(4) 0.03(4)
C25A 0.08(5) 0.08(5) 0.05(4) -0.03(4) 0.01(4) 0.01(4)
C26A 0.08(5) 0.07(4) 0.09(5) 0.00(4) 0.05(4) -0.01(4)
C27A 0.12(6) 0.06(4) 0.08(5) 0.02(4) 0.00(4) 0.01(4)
C28A 0.11(9) 0.05(6) 0.10(8) -0.02(5) 0.02(7) 0.01(5)
C29A 0.06(7) 0.02(5) 0.06(6) 0.00(4) 0.03(7) -0.02(5)
C30A 0.05(5) 0.09(7) 0.09(7) -0.01(5) 0.03(5) 0.02(5)
O1B 0.047(12) 0.040(12) 0.045(12) 0.007(10) 0.016(10) 0.014(10)
O2B 0.043(12) 0.058(14) 0.032(11) -0.005(10) 0.012(9) 0.007(10)
C1B 0.038(15) 0.027(14) 0.033(15) 0.000(11) 0.010(12) -0.005(12)
C2B 0.038(15) 0.029(14) 0.028(14) 0.001(11) 0.002(12) -0.006(12)
C3B 0.036(15) 0.027(14) 0.033(15) 0.002(11) 0.010(12) 0.001(11)
C4B 0.042(16) 0.036(15) 0.027(14) -0.007(12) 0.011(12) -0.004(13)
C5B 0.033(15) 0.037(15) 0.027(14) -0.002(12) 0.007(12) -0.004(12)
C6B 0.030(14) 0.026(13) 0.033(15) 0.000(11) 0.008(11) -0.003(11)
C7B 0.038(16) 0.027(14) 0.031(15) 0.003(11) 0.011(12) 0.003(11)
C8B 0.08(3) 0.10(3) 0.05(2) 0.02(2) 0.02(2) 0.06(3)
C9B 0.03(3) 0.04(3) 0.07(5) 0.01(3) 0.01(3) 0.00(3)
C10B 0.06(2) 0.15(4) 0.04(2) 0.01(2) 0.019(18) 0.04(3)
C11B 0.05(2) 0.06(2) 0.07(3) 0.01(2) -0.013(19) -0.032(19)
C12B 0.06(2) 0.05(2) 0.10(3) -0.02(2) 0.04(2) -0.023(18)
C13B 0.06(2) 0.042(18) 0.049(19) 0.012(15) 0.017(16) -0.013(15)
C14B 0.07(2) 0.028(16) 0.07(2) 0.002(16) 0.03(2) -0.007(15)
C15B 0.08(3) 0.05(2) 0.05(2) -0.015(18) 0.02(2) -0.04(2)
C16B 0.08(4) 0.11(4) 0.16(6) 0.04(4) -0.06(4) -0.05(3)
C17B 0.08(4) 0.08(4) 0.22(8) -0.03(4) 0.09(4) -0.02(3)
C18B 0.12(4) 0.08(3) 0.06(3) 0.02(2) 0.05(3) -0.02(3)
C19B 0.11(4) 0.04(2) 0.14(5) 0.00(2) 0.07(4) 0.01(2)
C20B 0.16(6) 0.09(4) 0.07(3) -0.03(3) 0.04(3) -0.08(4)
O1C 0.050(13) 0.057(14) 0.036(12) -0.014(10) 0.015(10) -0.013(11)
O2C 0.052(14) 0.040(12) 0.055(14) 0.002(10) 0.011(11) -0.013(10)
C1C 0.029(14) 0.023(13) 0.037(15) 0.001(11) 0.010(12) 0.003(11)
C2C 0.040(16) 0.032(15) 0.030(15) 0.000(11) 0.012(12) 0.002(12)
C3C 0.042(17) 0.032(15) 0.040(17) -0.002(13) 0.015(13) 0.003(12)
C4C 0.038(16) 0.025(14) 0.034(15) -0.002(11) 0.005(12) -0.002(11)
C5C 0.036(15) 0.030(14) 0.038(16) 0.008(12) 0.014(13) 0.004(12)
C6C 0.030(14) 0.027(13) 0.030(14) 0.003(11) 0.009(11) 0.006(11)
C7C 0.041(16) 0.028(14) 0.034(15) 0.002(12) 0.015(13) 0.003(12)
C8C 0.06(2) 0.11(3) 0.04(2) -0.03(2) 0.022(18) -0.03(2)
C9C 0.05(4) 0.04(3) 0.02(3) 0.01(2) 0.01(2) 0.01(3)
C10C 0.08(3) 0.10(3) 0.07(3) 0.01(2) 0.02(2) -0.05(3)
C11C 0.06(2) 0.05(2) 0.07(3) -0.006(19) -0.01(2) 0.020(18)
C12C 0.034(18) 0.05(2) 0.10(3) 0.03(2) 0.019(19) 0.017(16)
C13C 0.06(2) 0.044(19) 0.06(2) 0.005(16) 0.016(17) 0.023(16)
C14C 0.052(19) 0.028(15) 0.06(2) 0.011(15) 0.015(17) 0.008(14)
C15C 0.05(2) 0.05(2) 0.05(2) 0.020(16) 0.011(17) 0.018(16)
C16C 0.09(4) 0.09(4) 0.11(4) -0.03(3) -0.05(3) 0.02(3)
C17C 0.07(3) 0.10(4) 0.23(8) 0.05(4) 0.08(4) 0.01(3)
C19C 0.08(3) 0.04(2) 0.12(4) 0.00(2) 0.02(3) -0.008(19)
C20C 0.13(5) 0.09(3) 0.07(3) 0.05(3) 0.04(3) 0.02(3)
C21C 0.12(4) 0.09(3) 0.07(3) 0.00(2) 0.04(3) 0.05(3)
S1D 0.15(3) 0.09(2) 0.11(3) -0.024(19) 0.05(2) -0.02(2)
C1D 0.09(6) 0.03(3) 0.03(3) 0.00(2) 0.01(3) 0.00(3)
O1D 0.11(6) 0.11(6) 0.22(11) -0.05(6) 0.12(7) -0.03(5)
O2D 0.19(12) 0.13(9) 0.14(9) 0.07(8) 0.03(8) 0.06(8)
O3D 0.10(5) 0.04(3) 0.07(4) -0.02(3) 0.02(4) 0.00(3)
F2D 0.13(5) 0.05(3) 0.11(5) -0.04(3) 0.01(4) 0.01(3)
F3D 0.14(4) 0.12(4) 0.10(3) 0.02(3) 0.06(3) -0.04(3)
F1D 0.09(5) 0.10(5) 0.14(6) -0.01(4) -0.06(5) 0.02(4)
S1E 0.09(2) 0.14(3) 0.10(2) 0.018(19) -0.037(17) -0.05(2)
O1E 0.09(3) 0.16(4) 0.09(3) -0.02(3) 0.02(2) -0.03(3)
O3E 0.09(5) 0.14(7) 0.13(7) 0.04(6) 0.04(5) 0.00(5)
S1F 0.084(12) 0.100(15) 0.074(12) 0.020(11) 0.037(10) 0.015(11)
O1F 0.13(5) 0.13(5) 0.17(7) 0.07(5) 0.06(5) 0.03(4)
O2F 0.031(18) 0.14(4) 0.06(2) 0.00(2) 0.023(16) 0.02(2)
O3F 0.08(3) 0.19(6) 0.05(3) 0.03(3) 0.00(2) -0.04(3)
S1G 0.066(13) 0.050(12) 0.035(9) -0.003(8) 0.020(8) -0.011(8)
S2G 0.072(18) 0.062(17) 0.037(13) -0.005(11) 0.013(10) 0.019(11)
F1G 0.11(4) 0.026(18) 0.07(3) -0.003(17) 0.03(3) 0.00(2)
F2G 0.09(4) 0.14(5) 0.09(4) -0.05(4) 0.04(3) -0.05(4)
F3G 0.08(3) 0.08(4) 0.04(3) 0.01(3) 0.02(2) 0.00(2)
F4G 0.07(4) 0.12(6) 0.05(4) -0.02(4) -0.01(3) 0.05(4)
F5G 0.18(9) 0.17(9) 0.17(9) 0.00(4) 0.05(4) 0.00(4)
F6G 0.06(3) 0.08(5) 0.03(3) 0.00(3) 0.02(2) 0.01(2)
F7G 0.08(4) 0.07(4) 0.07(4) 0.01(3) 0.02(3) 0.02(3)
O1G 0.26(13) 0.05(4) 0.08(7) 0.04(5) 0.11(8) 0.06(6)
O2G 0.07(6) 0.08(8) 0.07(7) -0.02(6) 0.03(5) -0.03(6)
O3G 0.09(4) 0.07(4) 0.03(3) 0.00(3) 0.01(3) 0.03(3)
O4G 0.2(2) 0.06(7) 0.04(7) -0.01(5) 0.06(8) -0.01(9)
O5G 0.08(8) 0.10(10) 0.04(6) 0.00(6) 0.01(6) 0.06(8)
O6G 0.03(3) 0.13(7) 0.05(4) -0.02(4) 0.02(3) 0.01(3)
O7G 0.15(15) 0.12(15) 0.06(7) -0.03(9) 0.05(9) -0.07(11)
O8G 0.2(2) 0.16(16) 0.03(6) 0.03(8) 0.06(10) 0.13(16)
C1G 0.09(7) 0.05(6) 0.12(10) 0.00(6) 0.02(6) -0.02(4)
C2G 0.10(7) 0.05(5) 0.02(4) -0.01(4) 0.03(4) 0.01(4)
O1SA 0.17(6) 0.22(7) 0.17(6) 0.02(5) 0.10(5) 0.05(5)
O2SA 0.09(6) 0.14(8) 0.15(8) 0.01(6) 0.03(5) -0.02(5)
N1SA 0.05(4) 0.07(4) 0.15(8) 0.01(5) 0.07(5) 0.02(3)
C1SA 0.08(6) 0.05(4) 0.08(6) -0.01(4) 0.03(5) 0.01(4)
O1SB 0.09(5) 0.11(5) 0.07(4) 0.01(4) 0.01(4) -0.01(4)
C1SB 0.06(6) 0.10(8) 0.09(7) 0.03(6) 0.01(5) 0.04(6)
C2SB 0.08(7) 0.08(7) 0.10(8) 0.01(6) -0.01(6) -0.02(5)
C3SB 0.05(5) 0.09(6) 0.10(8) 0.02(6) 0.02(5) 0.00(5)
C4SB 0.10(7) 0.12(9) 0.06(6) -0.03(6) 0.00(5) 0.00(6)

loop_
_atom_type_symbol
_atom_type_description
_atom_type_scat_dispersion_real
_atom_type_scat_dispersion_imag
_atom_type_scat_source
C C 0.0033 0.0016 'International Tables Vol C Tables 4.2.6.8 and 6.1.1.4'
H H 0.0000 0.0000 'International Tables Vol C Tables 4.2.6.8 and 6.1.1.4'
O O 0.0106 0.0060 'International Tables Vol C Tables 4.2.6.8 and 6.1.1.4'
N N 0.0061 0.0033 'International Tables Vol C Tables 4.2.6.8 and 6.1.1.4'
F F 0.0171 0.0103 'International Tables Vol C Tables 4.2.6.8 and 6.1.1.4'
S S 0.1246 0.1234 'International Tables Vol C Tables 4.2.6.8 and 6.1.1.4'
Ru Ru -1.2594 0.8363 'International Tables Vol C Tables 4.2.6.8 and 6.1.1.4'

loop_
_geom_angle_atom_site_label_1
_geom_angle_atom_site_label_2
_geom_angle_atom_site_label_3
_geom_angle
_geom_angle_site_symmetry_1
_geom_angle_site_symmetry_3
C23A Ru1 C15A 47.0(9) . .
C23A Ru1 C11A 44.3(9) . .
C15A Ru1 C11A 38.8(7) . .
C23A Ru1 C14A 34.6(8) . .
C15A Ru1 C14A 38.6(6) . .
C11A Ru1 C14A 64.3(8) . .
C23A Ru1 C24A 38.93(15) . .
C15A Ru1 C24A 29.3(10) . .
C11A Ru1 C24A 59.9(9) . .
C14A Ru1 C24A 10.4(10) . .
C23A Ru1 C12A 28.9(9) . .
C15A Ru1 C12A 64.1(8) . .
C11A Ru1 C12A 38.1(6) . .
C14A Ru1 C12A 63.5(7) . .
C24A Ru1 C12A 66.6(9) . .
C23A Ru1 C2A 160.0(8) . .
C15A Ru1 C2A 113.0(12) . .
C11A Ru1 C2A 122.6(12) . .
C14A Ru1 C2A 131.9(11) . .
C24A Ru1 C2A 124.7(8) . .
C12A Ru1 C2A 154.1(12) . .
C23A Ru1 C1A 142.8(7) . .
C15A Ru1 C1A 118.1(12) . .
C11A Ru1 C1A 150.8(13) . .
C14A Ru1 C1A 109.8(10) . .
C24A Ru1 C1A 108.8(7) . .
C12A Ru1 C1A 167.4(12) . .
C2A Ru1 C1A 38.3(10) . .
C23A Ru1 C13A 20.1(9) . .
C15A Ru1 C13A 63.9(7) . .
C11A Ru1 C13A 63.6(8) . .
C14A Ru1 C13A 37.8(5) . .
C24A Ru1 C13A 46.4(9) . .
C12A Ru1 C13A 37.6(6) . .
C2A Ru1 C13A 167.2(11) . .
C1A Ru1 C13A 130.7(11) . .
C23A Ru1 C6A 126.2(7) . .
C15A Ru1 C6A 140.3(12) . .
C11A Ru1 C6A 170.1(12) . .
C14A Ru1 C6A 109.4(11) . .
C24A Ru1 C6A 115.3(7) . .
C12A Ru1 C6A 132.8(13) . .
C2A Ru1 C6A 67.3(10) . .
C1A Ru1 C6A 37.1(10) . .
C13A Ru1 C6A 106.6(11) . .
C23A Ru1 C5A 121.5(8) . .
C15A Ru1 C5A 167.5(12) . .
C11A Ru1 C5A 140.0(13) . .
C14A Ru1 C5A 129.8(12) . .
C24A Ru1 C5A 139.7(8) . .
C12A Ru1 C5A 108.2(12) . .
C2A Ru1 C5A 78.3(11) . .
C1A Ru1 C5A 67.1(10) . .
C13A Ru1 C5A 103.9(11) . .
C6A Ru1 C5A 37.4(10) . .
C23A Ru1 C22A 37.88(12) . .
C15A Ru1 C22A 46.9(10) . .
C11A Ru1 C22A 12.2(11) . .
C14A Ru1 C22A 64.6(8) . .
C24A Ru1 C22A 62.5(2) . .
C12A Ru1 C22A 26.1(11) . .
C2A Ru1 C22A 132.6(8) . .
C1A Ru1 C22A 162.9(8) . .
C13A Ru1 C22A 55.5(9) . .
C6A Ru1 C22A 158.9(7) . .
C5A Ru1 C22A 129.5(8) . .
C14B Ru2 C13B 37.33(12) . .
C14B Ru2 C12B 63.5(10) . .
C13B Ru2 C12B 38.9(12) . .
C14B Ru2 C11B 63.0(12) . .
C13B Ru2 C11B 64.5(11) . .
C12B Ru2 C11B 39.0(16) . .
C14B Ru2 C15B 37.21(12) . .
C13B Ru2 C15B 63.24(19) . .
C12B Ru2 C15B 64.1(11) . .
C11B Ru2 C15B 37.9(13) . .
C14B Ru2 C5B 120.0(3) . .
C13B Ru2 C5B 107.9(3) . .
C12B Ru2 C5B 126.6(12) . .
C11B Ru2 C5B 164.6(13) . .
C15B Ru2 C5B 152.8(3) . .
C14B Ru2 C1B 118.5(3) . .
C13B Ru2 C1B 151.4(3) . .
C12B Ru2 C1B 163.9(13) . .
C11B Ru2 C1B 125.8(12) . .
C15B Ru2 C1B 107.1(3) . .
C5B Ru2 C1B 67.60(18) . .
C14B Ru2 C2B 145.7(3) . .
C13B Ru2 C2B 170.2(3) . .
C12B Ru2 C2B 131.3(12) . .
C11B Ru2 C2B 107.4(10) . .
C15B Ru2 C2B 114.4(3) . .
C5B Ru2 C2B 78.5(2) . .
C1B Ru2 C2B 37.68(11) . .
C14B Ru2 C6B 107.8(7) . .
C13B Ru2 C6B 122.0(7) . .
C12B Ru2 C6B 158.2(15) . .
C11B Ru2 C6B 157.5(15) . .
C15B Ru2 C6B 122.3(7) . .
C5B Ru2 C6B 37.9(7) . .
C1B Ru2 C6B 37.8(7) . .
C2B Ru2 C6B 67.7(7) . .
C14B Ru2 C3B 173.4(7) . .
C13B Ru2 C3B 139.2(7) . .
C12B Ru2 C3B 110.4(12) . .
C11B Ru2 C3B 110.8(14) . .
C15B Ru2 C3B 139.0(7) . .
C5B Ru2 C3B 65.3(7) . .
C1B Ru2 C3B 66.6(7) . .
C2B Ru2 C3B 36.3(7) . .
C6B Ru2 C3B 78.8(10) . .
C14B Ru2 C4B 146.3(8) . .
C13B Ru2 C4B 115.1(7) . .
C12B Ru2 C4B 108.4(13) . .
C11B Ru2 C4B 132.7(15) . .
C15B Ru2 C4B 170.6(8) . .
C5B Ru2 C4B 36.1(8) . .
C1B Ru2 C4B 78.7(7) . .
C2B Ru2 C4B 65.5(7) . .
C6B Ru2 C4B 66.8(10) . .
C3B Ru2 C4B 36.0(10) . .
C11C Ru3 C12C 39.41(11) . .
C11C Ru3 C15C 38.93(11) . .
C12C Ru3 C15C 64.74(18) . .
C11C Ru3 C13C 64.93(18) . .
C12C Ru3 C13C 38.84(12) . .
C15C Ru3 C13C 63.15(19) . .
C11C Ru3 C14C 65.18(19) . .
C12C Ru3 C14C 64.08(19) . .
C15C Ru3 C14C 38.66(12) . .
C13C Ru3 C14C 36.53(11) . .
C11C Ru3 C1C 159.1(4) . .
C12C Ru3 C1C 156.7(3) . .
C15C Ru3 C1C 122.7(3) . .
C13C Ru3 C1C 121.1(3) . .
C14C Ru3 C1C 106.8(3) . .
C11C Ru3 C5C 130.8(8) . .
C12C Ru3 C5C 107.4(8) . .
C15C Ru3 C5C 169.7(8) . .
C13C Ru3 C5C 115.5(8) . .
C14C Ru3 C5C 145.7(8) . .
C1C Ru3 C5C 67.2(8) . .
C11C Ru3 C2C 126.5(3) . .
C12C Ru3 C2C 165.1(3) . .
C15C Ru3 C2C 107.2(3) . .
C13C Ru3 C2C 150.6(3) . .
C14C Ru3 C2C 118.2(3) . .
C1C Ru3 C2C 38.15(11) . .
C5C Ru3 C2C 78.9(8) . .
C11C Ru3 C6C 163.4(4) . .
C12C Ru3 C6C 125.2(3) . .
C15C Ru3 C6C 152.3(3) . .
C13C Ru3 C6C 106.9(3) . .
C14C Ru3 C6C 117.7(3) . .
C1C Ru3 C6C 37.53(10) . .
C5C Ru3 C6C 37.5(8) . .
C2C Ru3 C6C 68.03(18) . .
C11C Ru3 C4C 109.5(7) . .
C12C Ru3 C4C 111.0(8) . .
C15C Ru3 C4C 137.9(7) . .
C13C Ru3 C4C 140.8(8) . .
C14C Ru3 C4C 174.5(7) . .
C1C Ru3 C4C 78.7(7) . .
C5C Ru3 C4C 36.5(10) . .
C2C Ru3 C4C 65.8(8) . .
C6C Ru3 C4C 66.9(7) . .
C11C Ru3 C3C 108.6(8) . .
C12C Ru3 C3C 133.8(8) . .
C15C Ru3 C3C 114.7(8) . .
C13C Ru3 C3C 172.6(8) . .
C14C Ru3 C3C 145.7(8) . .
C1C Ru3 C3C 66.3(8) . .
C5C Ru3 C3C 65.2(11) . .
C2C Ru3 C3C 36.1(8) . .
C6C Ru3 C3C 78.3(8) . .
C4C Ru3 C3C 35.9(10) . .
C3A O1A C8A 117(2) . .
C4A O2A C10A 116(3) . .
C6A C1A C2A 118(2) . .
C6A C1A C7C 125(2) . .
C2A C1A C7C 117(2) . .
C6A C1A Ru1 71.8(15) . .
C2A C1A Ru1 70.7(15) . .
C7C C1A Ru1 129.1(15) . .
C3A C2A C1A 122(3) . .
C3A C2A Ru1 75.7(17) . .
C1A C2A Ru1 71.0(15) . .
O1A C3A C2A 124(3) . .
O1A C3A C4A 116(2) . .
C2A C3A C4A 119(3) . .
O1A C3A Ru1 131(2) . .
C2A C3A Ru1 67.9(15) . .
C4A C3A Ru1 72.5(16) . .
O2A C4A C3A 116(3) . .
O2A C4A C5A 125(3) . .
C3A C4A C5A 119(3) . .
O2A C4A Ru1 132(2) . .
C3A C4A Ru1 72.0(16) . .
C5A C4A Ru1 68.4(16) . .
C4A C5A C6A 122(3) . .
C4A C5A Ru1 75.4(17) . .
C6A C5A Ru1 71.1(16) . .
C1A C6A C5A 120(2) . .
C1A C6A C7A 123(2) . .
C5A C6A C7A 118(2) . .
C1A C6A Ru1 71.1(15) . .
C5A C6A Ru1 71.5(16) . .
C7A C6A Ru1 128.4(18) . .
C1B C7A C6A 109.0(19) . .
O1A C8A C9A 101(4) . .
C10B C9A C8A 129(5) 3_656 .
O2A C10A C9C 101(4) . 3_656
C12A C11A C15A 108.0 . .
C12A C11A C16A 131.2 . .
C15A C11A C16A 120.8 . .
C12A C11A Ru1 72.9(16) . .
C15A C11A Ru1 69.9(15) . .
C16A C11A Ru1 121.0(12) . .
C11A C12A C13A 108.0 . .
C11A C12A C17A 131(5) . .
C13A C12A C17A 121(5) . .
C11A C12A Ru1 69.0(15) . .
C13A C12A Ru1 71.7(13) . .
C17A C12A Ru1 129(4) . .
C12A C13A C14A 108.0 . .
C12A C13A C18A 131(5) . .
C14A C13A C18A 121(5) . .
C12A C13A Ru1 70.7(14) . .
C14A C13A Ru1 69.5(15) . .
C18A C13A Ru1 125(4) . .
C15A C14A C13A 108.0 . .
C15A C14A C19A 140(5) . .
C13A C14A C19A 112(5) . .
C15A C14A Ru1 69.2(15) . .
C13A C14A Ru1 72.7(16) . .
C19A C14A Ru1 126(5) . .
C14A C15A C11A 108.0 . .
C14A C15A C20A 133(5) . .
C11A C15A C20A 119(5) . .
C14A C15A Ru1 72.2(14) . .
C11A C15A Ru1 71.3(15) . .
C20A C15A Ru1 126(5) . .
C26A C21A C22A 131.2 . .
C26A C21A C25A 120.8 . .
C22A C21A C25A 108.0 . .
C26A C21A Ru1 129.74(19) . .
C22A C21A Ru1 65.80(18) . .
C25A C21A Ru1 70.87(16) . .
C23A C22A C21A 108.0 . .
C23A C22A C27A 121(5) . .
C21A C22A C27A 131(5) . .
C23A C22A Ru1 64.4(2) . .
C21A C22A Ru1 79.2(2) . .
C27A C22A Ru1 119(4) . .
C24A C23A C22A 108.0 . .
C24A C23A C28A 128(4) . .
C22A C23A C28A 124(4) . .
C24A C23A Ru1 73.7(2) . .
C22A C23A Ru1 77.69(17) . .
C28A C23A Ru1 115(4) . .
C23A C24A C25A 108.0 . .
C23A C24A C29A 132(5) . .
C25A C24A C29A 120(4) . .
C23A C24A Ru1 67.40(18) . .
C25A C24A Ru1 80.2(2) . .
C29A C24A Ru1 120(6) . .
C30A C25A C21A 140(5) . .
C30A C25A C24A 112(5) . .
C21A C25A C24A 108.0 . .
C30A C25A Ru1 127(4) . .
C21A C25A Ru1 74.85(13) . .
C24A C25A Ru1 63.80(19) . .
C3B O1B C8B 118(2) . .
C4B O2B C10B 116(2) . .
C2B C1B C6B 119.0(11) . .
C2B C1B C7A 117.7(11) . .
C6B C1B C7A 123.3(16) . .
C2B C1B Ru2 71.25(18) . .
C6B C1B Ru2 71.2(11) . .
C7A C1B Ru2 128.7(11) . .
C3B C2B C1B 121.4(12) . .
C3B C2B Ru2 74.6(11) . .
C1B C2B Ru2 71.08(16) . .
O1B C3B C2B 124(2) . .
O1B C3B C4B 116(2) . .
C2B C3B C4B 120(2) . .
O1B C3B Ru2 129.6(19) . .
C2B C3B Ru2 69.1(11) . .
C4B C3B Ru2 72.4(16) . .
O2B C4B C5B 125(2) . .
O2B C4B C3B 116(2) . .
C5B C4B C3B 119(2) . .
O2B C4B Ru2 132.0(18) . .
C5B C4B Ru2 68.6(11) . .
C3B C4B Ru2 71.6(16) . .
C4B C5B C6B 122.3(16) . .
C4B C5B Ru2 75.3(12) . .
C6B C5B Ru2 71.2(11) . .
C1B C6B C5B 117.9(19) . .
C1B C6B C7B 124(2) . .
C5B C6B C7B 118(2) . .
C1B C6B Ru2 71.0(11) . .
C5B C6B Ru2 70.9(11) . .
C7B C6B Ru2 130.7(19) . .
C6B C7B C1C 109(2) . .
O1B C8B C9B 102(4) . .
C8B C9B C10C 127(5) . 3_656
O2B C10B C9A 102(3) . 3_656
C15B C11B C12B 107(3) . .
C15B C11B C16B 131(3) . .
C12B C11B C16B 122(4) . .
C15B C11B Ru2 71.4(15) . .
C12B C11B Ru2 70(2) . .
C16B C11B Ru2 125(2) . .
C13B C12B C11B 106(3) . .
C13B C12B C17B 126(5) . .
C11B C12B C17B 128(5) . .
C13B C12B Ru2 70.3(14) . .
C11B C12B Ru2 71(2) . .
C17B C12B Ru2 124(3) . .
C14B C13B C12B 107.6(18) . .
C14B C13B C18B 125.4 . .
C12B C13B C18B 126.9(18) . .
C14B C13B Ru2 71.33(18) . .
C12B C13B Ru2 70.8(15) . .
C18B C13B Ru2 125.79(19) . .
C13B C14B C15B 110.6 . .
C13B C14B C19B 127(2) . .
C15B C14B C19B 122(2) . .
C13B C14B Ru2 71.34(17) . .
C15B C14B Ru2 72.10(19) . .
C19B C14B Ru2 125.1(18) . .
C14B C15B C11B 108.1(17) . .
C14B C15B C20B 130(3) . .
C11B C15B C20B 122(3) . .
C14B C15B Ru2 70.69(19) . .
C11B C15B Ru2 70.7(14) . .
C20B C15B Ru2 125.4(17) . .
C3C O1C C8C 117(2) . .
C4C O2C C10C 117(3) . .
C6C C1C C2C 119.9 . .
C6C C1C C7B 123.4(11) . .
C2C C1C C7B 116.6(11) . .
C6C C1C Ru3 71.99(18) . .
C2C C1C Ru3 71.32(17) . .
C7B C1C Ru3 131.1(11) . .
C3C C2C C1C 120.0(13) . .
C3C C2C Ru3 75.2(12) . .
C1C C2C Ru3 70.53(16) . .
O1C C3C C2C 124(2) . .
O1C C3C C4C 115(3) . .
C2C C3C C4C 121(2) . .
O1C C3C Ru3 130(2) . .
C2C C3C Ru3 68.7(12) . .
C4C C3C Ru3 71.8(16) . .
O2C C4C C5C 126(3) . .
O2C C4C C3C 116(3) . .
C5C C4C C3C 119(3) . .
O2C C4C Ru3 130(2) . .
C5C C4C Ru3 68.6(15) . .
C3C C4C Ru3 72.3(16) . .
C4C C5C C6C 122(2) . .
C4C C5C Ru3 74.8(16) . .
C6C C5C Ru3 71.7(11) . .
C1C C6C C5C 117.9(12) . .
C1C C6C C7C 124.5 . .
C5C C6C C7C 117.6(12) . .
C1C C6C Ru3 70.48(18) . .
C5C C6C Ru3 70.8(11) . .
C7C C6C Ru3 127.77(18) . .
C6C C7C C1A 108.9(10) . .
O1C C8C C9C 101(3) . .
C8C C9C C10A 132(5) . 3_656
O2C C10C C9B 99(4) . 3_656
C15C C11C C12C 106.6 . .
C15C C11C C16C 124.7 . .
C12C C11C C16C 128.5 . .
C15C C11C Ru3 71.65(19) . .
C12C C11C Ru3 70.59(18) . .
C16C C11C Ru3 126.93(18) . .
C13C C12C C11C 106.9 . .
C13C C12C C17C 130.7 . .
C11C C12C C17C 122.1 . .
C13C C12C Ru3 71.60(18) . .
C11C C12C Ru3 69.99(17) . .
C17C C12C Ru3 128.41(19) . .
C14C C13C C12C 110.0 . .
C14C C13C C21C 128(2) . .
C12C C13C C21C 122(2) . .
C14C C13C Ru3 71.88(19) . .
C12C C13C Ru3 69.56(17) . .
C21C C13C Ru3 125.7(17) . .
C13C C14C C15C 108.5 . .
C13C C14C C19C 124(2) . .
C15C C14C C19C 127(2) . .
C13C C14C Ru3 71.60(18) . .
C15C C14C Ru3 70.34(16) . .
C19C C14C Ru3 125.7(17) . .
C11C C15C C14C 108.0 . .
C11C C15C C20C 129(2) . .
C14C C15C C20C 123(2) . .
C11C C15C Ru3 69.42(17) . .
C14C C15C Ru3 71.00(17) . .
C20C C15C Ru3 127(2) . .
O2D S1D O1D 120(4) . .
O2D S1D O3D 114(4) . .
O1D S1D O3D 103(3) . .
O2D S1D S1D 105(5) . 3_656
O1D S1D S1D 105(5) . 3_656
O3D S1D S1D 109(4) . 3_656
F1D C1D F3D 109.4 . .
F1D C1D F2D 124.5 . .
F3D C1D F2D 123.3 . .
C1E S1E O1E 123.3 . .
C1E S1E O2E 101.7 . .
O1E S1E O2E 117.2 . .
C1E S1E O3E 105.1 . .
O1E S1E O3E 103.4 . .
O2E S1E O3E 104.1 . .
C1E S1E O4E 75.6 . .
O1E S1E O4E 94.2 . .
O2E S1E O4E 54.7 . .
O3E S1E O4E 157.5 . .
F4E F3E C1E 84(10) . .
S1E O2E O4E 72.8 . .
O2E O4E S1E 52.5 . .
F3E C1E S1E 137.0 . .
F3E C1E F4E 26(8) . .
S1E C1E F4E 118(7) . .
F3E C1E F2E 98.8 . .
S1E C1E F2E 120.8 . .
F4E C1E F2E 105(7) . .
F3E C1E F1E 100.9 . .
S1E C1E F1E 96.4 . .
F4E C1E F1E 126(8) . .
F2E C1E F1E 88.7 . .
O3F S1F O2F 119.7 . .
O3F S1F O1F 119.0 . .
O2F S1F O1F 114.9 . .
O3F S1F C1F 97.1 . .
O2F S1F C1F 104.6 . .
O1F S1F C1F 93.4 . .
O4F S2F F2F 122.9 . .
F3F C1F F1F 112.6 . .
F3F C1F F8G 108.2 . .
F1F C1F F8G 103.5 . .
F3F C1F S1F 114.0 . .
F1F C1F S1F 115.2 . .
F8G C1F S1F 101.9 . .
O1G S1G O2G 112.6 . .
O1G S1G O3G 124.2 . .
O2G S1G O3G 114.9 . .
O1G S1G C1G 100.4 . .
O2G S1G C1G 95.4 . .
O3G S1G C1G 102.6 . .
O5G S2G O4G 121.6 . .
O5G S2G O6G 111.4 . .
O4G S2G O6G 122.8 . .
O5G S2G C2G 93.4 . .
O4G S2G C2G 99.4 . .
O6G S2G C2G 97.5 . .
F1G C1G F2G 91.7 . .
F1G C1G F3G 115.5 . .
F2G C1G F3G 117.5 . .
F1G C1G S1G 112.4 . .
F2G C1G S1G 108.2 . .
F3G C1G S1G 110.2 . .
F4G C2G F6G 114.2 . .
F4G C2G F5G 136.1 . .
F6G C2G F5G 86.8 . .
F4G C2G S2G 106.6 . .
F6G C2G S2G 114.2 . .
F5G C2G S2G 97.6 . .
C4S O3S N1S 119.2 . .
O2S N1S C5S 147.9 . .
O2S N1S O3S 82.5 . .
C5S N1S O3S 98.9 . .
O2SA N1SA O1SA 128.2 . .
O2SA N1SA C1SA 114.3 . .
O1SA N1SA C1SA 117.2 . .
C3SB O1SB C1SB 117(4) . .
C2SB C1SB O1SB 105(5) . .
C4SB C3SB O1SB 125(9) . .
C3SC O1SC C1SC 109(6) . .
C2SC C1SC O1SC 109(4) . .
C4SC C3SC O1SC 109(10) . .
F3E F4E C1E 70(10) . .

loop_
_geom_bond_atom_site_label_1
_geom_bond_atom_site_label_2
_geom_bond_distance
_geom_bond_site_symmetry_2
Ru1 C23A 2.086(8) .
Ru1 C15A 2.13(4) .
Ru1 C11A 2.15(4) .
Ru1 C14A 2.17(3) .
Ru1 C24A 2.169(8) .
Ru1 C12A 2.20(4) .
Ru1 C2A 2.20(3) .
Ru1 C1A 2.20(3) .
Ru1 C13A 2.21(4) .
Ru1 C6A 2.21(3) .
Ru1 C5A 2.22(3) .
Ru1 C22A 2.259(6) .
Ru2 C14B 2.172(7) .
Ru2 C13B 2.172(7) .
Ru2 C12B 2.18(3) .
Ru2 C11B 2.18(3) .
Ru2 C15B 2.190(7) .
Ru2 C5B 2.216(7) .
Ru2 C1B 2.217(6) .
Ru2 C2B 2.220(7) .
Ru2 C6B 2.22(3) .
Ru2 C3B 2.29(3) .
Ru2 C4B 2.30(3) .
Ru3 C11C 2.162(6) .
Ru3 C12C 2.170(6) .
Ru3 C15C 2.192(7) .
Ru3 C13C 2.197(7) .
Ru3 C14C 2.201(7) .
Ru3 C1C 2.207(6) .
Ru3 C5C 2.21(3) .
Ru3 C2C 2.218(7) .
Ru3 C6C 2.227(6) .
Ru3 C4C 2.30(3) .
Ru3 C3C 2.30(3) .
O1A C3A 1.36(3) .
O1A C8A 1.43(5) .
O2A C4A 1.36(3) .
O2A C10A 1.43(5) .
C1A C6A 1.41(4) .
C1A C2A 1.44(4) .
C1A C7C 1.54(3) .
C2A C3A 1.41(4) .
C3A C4A 1.41(4) .
C4A C5A 1.41(4) .
C5A C6A 1.42(4) .
C6A C7A 1.52(4) .
C7A C1B 1.51(3) .
C8A C9A 1.65(7) .
C9A C10B 1.64(7) 3_656
C10A C9C 1.71(8) 3_656
C11A C12A 1.4200 .
C11A C15A 1.4200 .
C11A C16A 1.5635 .
C12A C13A 1.4200 .
C12A C17A 1.57(7) .
C13A C14A 1.4200 .
C13A C18A 1.54(9) .
C14A C15A 1.4200 .
C14A C19A 1.56(13) .
C15A C20A 1.49(8) .
C21A C26A 1.3003 .
C21A C22A 1.4200 .
C21A C25A 1.4200 .
C22A C23A 1.4200 .
C22A C27A 1.56(9) .
C23A C24A 1.4200 .
C23A C28A 1.69(12) .
C24A C25A 1.4200 .
C24A C29A 1.49(13) .
C25A C30A 1.34(9) .
O1B C3B 1.35(3) .
O1B C8B 1.44(4) .
O2B C4B 1.36(3) .
O2B C10B 1.45(4) .
C1B C2B 1.4327 .
C1B C6B 1.44(3) .
C2B C3B 1.41(3) .
C3B C4B 1.42(4) .
C4B C5B 1.40(3) .
C5B C6B 1.44(3) .
C6B C7B 1.51(4) .
C7B C1C 1.51(3) .
C8B C9B 1.53(7) .
C9B C10C 1.66(8) 3_656
C10B C9A 1.64(7) 3_656
C11B C15B 1.42(5) .
C11B C12B 1.46(6) .
C11B C16B 1.53(4) .
C12B C13B 1.45(5) .
C12B C17B 1.47(6) .
C13B C14B 1.3902 .
C13B C18B 1.5298 .
C14B C15B 1.3917 .
C14B C19B 1.52(4) .
C15B C20B 1.49(5) .
O1C C3C 1.36(4) .
O1C C8C 1.44(4) .
O2C C4C 1.35(3) .
O2C C10C 1.44(4) .
C1C C6C 1.4266 .
C1C C2C 1.4463 .
C2C C3C 1.40(3) .
C3C C4C 1.42(4) .
C4C C5C 1.42(4) .
C5C C6C 1.43(3) .
C6C C7C 1.4869 .
C8C C9C 1.58(7) .
C9C C10A 1.71(8) 3_656
C10C C9B 1.66(8) 3_656
C11C C15C 1.4511 .
C11C C12C 1.4607 .
C11C C16C 1.4765 .
C12C C13C 1.4522 .
C12C C17C 1.5014 .
C13C C14C 1.3782 .
C13C C21C 1.50(4) .
C14C C15C 1.4538 .
C14C C19C 1.50(4) .
C15C C20C 1.49(4) .
S1D O2D 1.29(6) .
S1D O1D 1.34(6) .
S1D O3D 1.43(4) .
S1D S1D 1.84(9) 3_656
C1D F1D 1.1805 .
C1D F3D 1.5696 .
C1D F2D 1.6047 .
S1E C1E 1.3363 .
S1E O1E 1.4601 .
S1E O2E 1.5223 .
S1E O3E 1.6032 .
S1E O4E 1.8322 .
F1E C1E 1.8382 .
F2E C1E 1.4305 .
F3E F4E 0.6(2) .
F3E C1E 1.3334 .
O2E O4E 1.5664 .
N1E O4 1.7(2) .
C1E F4E 1.41(17) .
S1F O3F 1.4295 .
S1F O2F 1.4298 .
S1F O1F 1.4300 .
S1F C1F 1.8093 .
S2F O4F 1.7233 .
S2F F2F 1.9418 .
F1F C1F 1.3295 .
F3F C1F 1.3295 .
C1F F8G 1.3322 .
S1G O1G 1.4301 .
S1G O2G 1.4303 .
S1G O3G 1.4335 .
S1G C1G 1.8201 .
S2G O5G 1.4303 .
S2G O4G 1.4306 .
S2G O6G 1.4341 .
S2G C2G 1.8196 .
F1G C1G 1.3307 .
F2G C1G 1.3309 .
F3G C1G 1.3309 .
F4G C2G 1.3301 .
F5G C2G 1.3310 .
F6G C2G 1.3309 .
O2S N1S 1.1913 .
O3S C4S 1.1406 .
O3S N1S 1.6076 .
N1S C5S 1.2365 .
C6S C7S 2.0259 .
O1SA N1SA 1.1680 .
O2SA N1SA 1.1202 .
N1SA C1SA 1.5566 .
O1SB C3SB 1.36(9) .
O1SB C1SB 1.6715 .
C1SB C2SB 1.25(10) .
C3SB C4SB 1.28(12) .
O1SC C3SC 1.40(13) .
O1SC C1SC 1.6206 .
C1SC C2SC 1.39(9) .
C3SC C4SC 1.18(14) .
